data_4068597
loop_
_publ_author_name
'Caputo, Christine A.'
'Jennings, Michael C.'
'Tuononen, Heikki M.'
'Jones, Nathan D.'

_publ_section_title
;
 Phospha-Fischer Carbenes: Synthesis, Structure, Bonding, and Reactions of
 Pd(0)&#x2212; and Pt(0)&#x2212;Phosphenium Complexes
;
_journal_issue 4
_journal_name_full Organometallics
_journal_page_first 990
_journal_paper_doi 10.1021/om800973v
_journal_volume 28
_journal_year 2009
_chemical_formula_moiety 'C56 H56 N2 P3 Pt, 0.5(C6 H6), C F3 O3 S'
_chemical_formula_sum 'C60 H59 F3 N2 O3 P3 Pt S'
_chemical_formula_weight 1233.15
_chemical_name_systematic
; 
 ? 
;
_space_group_IT_number 2
_symmetry_cell_setting triclinic
_symmetry_space_group_name_Hall '-P 1'
_symmetry_space_group_name_H-M 'P -1'
_atom_sites_solution_hydrogens geom
_atom_sites_solution_primary direct
_atom_sites_solution_secondary difmap
_audit_creation_method SHELXL-97
_cell_angle_alpha 76.9560(10)
_cell_angle_beta 75.841(2)
_cell_angle_gamma 88.363(2)
_cell_formula_units_Z 2
_cell_length_a 12.8036(3)
_cell_length_b 13.6072(3)
_cell_length_c 16.6623(5)
_cell_measurement_reflns_used 15962
_cell_measurement_temperature 150(2)
_cell_measurement_theta_max 27.48
_cell_measurement_theta_min 2.04
_cell_volume 2741.02(12)
_computing_cell_refinement 'DENZO-SMN (Otwinowski & Minor, 1997)'
_computing_data_collection 'COLLECT (Nonius, 1997-2001)'
_computing_data_reduction DENZO-SMN
_computing_molecular_graphics 'SHELXTL/PC (Sheldrick, 2001)'
_computing_publication_material SHELXTL/PC
_computing_structure_refinement 'SHELXL-97 (Sheldrick, 1997)'
_computing_structure_solution 'SHELXS-97 (Sheldrick, 1997)'
_diffrn_ambient_temperature 150(2)
_diffrn_measured_fraction_theta_full 0.995
_diffrn_measured_fraction_theta_max 0.995
_diffrn_measurement_device_type 'Nonius Kappa-CCD'
_diffrn_measurement_method '\f scans, and \w scans with \k offsets'
_diffrn_radiation_monochromator graphite
_diffrn_radiation_source 'fine-focus sealed tube'
_diffrn_radiation_type MoK\a
_diffrn_radiation_wavelength 0.71073
_diffrn_reflns_av_R_equivalents 0.038
_diffrn_reflns_av_sigmaI/netI 0.0467
_diffrn_reflns_limit_h_max 16
_diffrn_reflns_limit_h_min -16
_diffrn_reflns_limit_k_max 17
_diffrn_reflns_limit_k_min -13
_diffrn_reflns_limit_l_max 21
_diffrn_reflns_limit_l_min -21
_diffrn_reflns_number 27115
_diffrn_reflns_theta_full 27.49
_diffrn_reflns_theta_max 27.49
_diffrn_reflns_theta_min 2.22
_diffrn_standards_number 0
_exptl_absorpt_coefficient_mu 2.742
_exptl_absorpt_correction_T_max 0.6838
_exptl_absorpt_correction_T_min 0.5193
_exptl_absorpt_correction_type multi-scan
_exptl_absorpt_process_details 'DENZO-SMN (Otwinowski & Minor, 1997)'
_exptl_crystal_colour yellow
_exptl_crystal_density_diffrn 1.494
_exptl_crystal_density_method 'not measured'
_exptl_crystal_description fragment
_exptl_crystal_F_000 1246
_exptl_crystal_size_max 0.28
_exptl_crystal_size_mid 0.22
_exptl_crystal_size_min 0.15
_refine_diff_density_max 1.226
_refine_diff_density_min -1.608
_refine_diff_density_rms 0.116
_refine_ls_extinction_method none
_refine_ls_goodness_of_fit_ref 1.073
_refine_ls_hydrogen_treatment constr
_refine_ls_matrix_type full
_refine_ls_number_parameters 568
_refine_ls_number_reflns 12524
_refine_ls_number_restraints 0
_refine_ls_restrained_S_all 1.073
_refine_ls_R_factor_all 0.0424
_refine_ls_R_factor_gt 0.0351
_refine_ls_shift/su_max 0.019
_refine_ls_shift/su_mean 0.000
_refine_ls_structure_factor_coef Fsqd
_refine_ls_weighting_details 'calc w=1/[\s^2^(Fo^2^)+(0.0342P)^2^+3.9388P] where P=(Fo^2^+2Fc^2^)/3'
_refine_ls_weighting_scheme calc
_refine_ls_wR_factor_gt 0.0799
_refine_ls_wR_factor_ref 0.0830
_reflns_number_gt 11176
_reflns_number_total 12524
_reflns_threshold_expression I>2\s(I)
_cod_data_source_file om800973v_si_001.cif
_cod_data_source_block 1
_cod_depositor_comments
;
The following automatic conversions were performed:

'_symmetry_cell_setting' value 'Triclinic' changed to 'triclinic'
according to /home/saulius/struct/CIF-dictionaries/cif_core.dic
dictionary named 'cif_core.dic' version 2.4.2 from 2011-04-26.

Automatic conversion script
Id: cif_fix_values 1715 2011-07-08 13:25:40Z adriana 
;
_cod_database_code 4068597

loop_
_symmetry_equiv_pos_as_xyz
'x, y, z'
'-x, -y, -z'

loop_
_atom_site_label
_atom_site_type_symbol
_atom_site_fract_x
_atom_site_fract_y
_atom_site_fract_z
_atom_site_U_iso_or_equiv
_atom_site_adp_type
_atom_site_occupancy
_atom_site_symmetry_multiplicity
_atom_site_calc_flag
_atom_site_refinement_flags
Pt Pt 0.447785(10) 0.713647(9) 0.247127(8) 0.01737(5) Uani 1 1 d .
P1 P 0.35527(7) 0.80232(7) 0.32558(6) 0.02078(18) Uani 1 1 d .
N2 N 0.2409(3) 0.8592(3) 0.3241(2) 0.0296(7) Uani 1 1 d .
C3 C 0.2102(4) 0.9246(4) 0.3851(3) 0.0456(12) Uani 1 1 d .
H3A H 0.1315 0.9198 0.4102 0.055 Uiso 1 1 calc R
H3B H 0.2310 0.9959 0.3568 0.055 Uiso 1 1 calc R
C4 C 0.2714(4) 0.8857(4) 0.4531(3) 0.0471(12) Uani 1 1 d .
H4A H 0.2927 0.9419 0.4751 0.056 Uiso 1 1 calc R
H4B H 0.2267 0.8358 0.5010 0.056 Uiso 1 1 calc R
N5 N 0.3677(3) 0.8380(2) 0.4098(2) 0.0291(7) Uani 1 1 d .
C11 C 0.18466(18) 0.86141(19) 0.25921(13) 0.0241(7) Uani 1 1 d G
C12 C 0.22178(16) 0.92402(17) 0.17912(15) 0.0286(8) Uani 1 1 d G
C13 C 0.16774(19) 0.92503(18) 0.11605(12) 0.0299(8) Uani 1 1 d G
H13A H 0.1931 0.9678 0.0613 0.036 Uiso 1 1 calc R
C14 C 0.07658(19) 0.8634(2) 0.13306(14) 0.0329(9) Uani 1 1 d G
C15 C 0.03947(17) 0.80080(18) 0.21315(16) 0.0360(10) Uani 1 1 d G
H15A H -0.0228 0.7587 0.2248 0.043 Uiso 1 1 calc R
C16 C 0.09351(18) 0.79980(18) 0.27622(12) 0.0328(9) Uani 1 1 d G
C17 C 0.3220(4) 0.9899(4) 0.1586(3) 0.0484(13) Uani 1 1 d .
H17A H 0.3845 0.9473 0.1618 0.073 Uiso 1 1 calc R
H17B H 0.3139 1.0328 0.1997 0.073 Uiso 1 1 calc R
H17C H 0.3325 1.0325 0.1012 0.073 Uiso 1 1 calc R
C18 C 0.0187(4) 0.8632(4) 0.0635(3) 0.0490(12) Uani 1 1 d .
H18A H -0.0023 0.7938 0.0656 0.074 Uiso 1 1 calc R
H18B H 0.0670 0.8918 0.0079 0.074 Uiso 1 1 calc R
H18C H -0.0458 0.9039 0.0720 0.074 Uiso 1 1 calc R
C19 C 0.0505(4) 0.7306(4) 0.3633(3) 0.0518(13) Uani 1 1 d .
H19A H -0.0108 0.6900 0.3619 0.078 Uiso 1 1 calc R
H19B H 0.0271 0.7713 0.4057 0.078 Uiso 1 1 calc R
H19C H 0.1075 0.6859 0.3783 0.078 Uiso 1 1 calc R
C21 C 0.46428(16) 0.82728(17) 0.44005(15) 0.0262(8) Uani 1 1 d G
C22 C 0.48244(17) 0.73893(15) 0.49513(15) 0.0265(8) Uani 1 1 d G
C23 C 0.5758(2) 0.73021(14) 0.52446(15) 0.0291(8) Uani 1 1 d G
H23A H 0.5882 0.6698 0.5621 0.035 Uiso 1 1 calc R
C24 C 0.65093(17) 0.80984(18) 0.49871(16) 0.0328(9) Uani 1 1 d G
C25 C 0.63277(18) 0.89819(16) 0.44362(16) 0.0322(9) Uani 1 1 d G
H25A H 0.6841 0.9526 0.4260 0.039 Uiso 1 1 calc R
C26 C 0.5394(2) 0.90691(14) 0.41429(14) 0.0291(8) Uani 1 1 d G
C27 C 0.4022(4) 0.6500(3) 0.5218(3) 0.0389(10) Uani 1 1 d .
H27A H 0.4257 0.5959 0.5629 0.058 Uiso 1 1 calc R
H27B H 0.3985 0.6251 0.4717 0.058 Uiso 1 1 calc R
H27C H 0.3309 0.6718 0.5480 0.058 Uiso 1 1 calc R
C28 C 0.7527(4) 0.8007(4) 0.5314(3) 0.0488(12) Uani 1 1 d .
H28A H 0.8102 0.8441 0.4898 0.073 Uiso 1 1 calc R
H28B H 0.7752 0.7305 0.5399 0.073 Uiso 1 1 calc R
H28C H 0.7382 0.8218 0.5854 0.073 Uiso 1 1 calc R
C29 C 0.5214(4) 1.0053(3) 0.3551(3) 0.0426(11) Uani 1 1 d .
H29A H 0.4579 1.0378 0.3831 0.064 Uiso 1 1 calc R
H29B H 0.5098 0.9912 0.3028 0.064 Uiso 1 1 calc R
H29C H 0.5848 1.0503 0.3413 0.064 Uiso 1 1 calc R
P2 P 0.62327(7) 0.75999(7) 0.17144(6) 0.01930(18) Uani 1 1 d .
C31 C 0.6696(2) 0.88876(13) 0.16448(16) 0.0245(7) Uani 1 1 d G
C32 C 0.7511(2) 0.90935(15) 0.20064(17) 0.0318(9) Uani 1 1 d G
H32A H 0.7853 0.8555 0.2307 0.038 Uiso 1 1 calc R
C33 C 0.7826(2) 1.00868(18) 0.19276(18) 0.0410(11) Uani 1 1 d G
H33A H 0.8384 1.0228 0.2175 0.049 Uiso 1 1 calc R
C34 C 0.7326(2) 1.08742(13) 0.14872(19) 0.0384(10) Uani 1 1 d G
H34A H 0.7542 1.1553 0.1433 0.046 Uiso 1 1 calc R
C35 C 0.6511(2) 1.06683(15) 0.11256(18) 0.0397(10) Uani 1 1 d G
H35A H 0.6169 1.1206 0.0825 0.048 Uiso 1 1 calc R
C36 C 0.61954(19) 0.96750(17) 0.12044(17) 0.0323(9) Uani 1 1 d G
H36A H 0.5638 0.9534 0.0957 0.039 Uiso 1 1 calc R
C41 C 0.66678(18) 0.75405(19) 0.05965(11) 0.0225(7) Uani 1 1 d G
C42 C 0.77316(16) 0.7745(2) 0.01387(14) 0.0329(9) Uani 1 1 d G
H42A H 0.8258 0.7896 0.0411 0.039 Uiso 1 1 calc R
C43 C 0.80257(15) 0.7728(2) -0.07181(14) 0.0371(9) Uani 1 1 d G
H43A H 0.8753 0.7867 -0.1031 0.045 Uiso 1 1 calc R
C44 C 0.7256(2) 0.7506(2) -0.11171(11) 0.0347(9) Uani 1 1 d G
H44A H 0.7457 0.7494 -0.1703 0.042 Uiso 1 1 calc R
C45 C 0.61922(18) 0.7302(2) -0.06593(14) 0.0344(9) Uani 1 1 d G
H45A H 0.5666 0.7150 -0.0932 0.041 Uiso 1 1 calc R
C46 C 0.58981(14) 0.73189(19) 0.01975(14) 0.0263(8) Uani 1 1 d G
H46A H 0.5171 0.7179 0.0510 0.032 Uiso 1 1 calc R
C51 C 0.71046(18) 0.67953(16) 0.22934(13) 0.0216(7) Uani 1 1 d G
C52 C 0.68726(18) 0.67501(17) 0.31609(14) 0.0278(8) Uani 1 1 d G
H52A H 0.6363 0.7191 0.3400 0.033 Uiso 1 1 calc R
C53 C 0.7386(2) 0.6060(2) 0.36778(11) 0.0349(9) Uani 1 1 d G
H53A H 0.7228 0.6029 0.4271 0.042 Uiso 1 1 calc R
C54 C 0.8131(2) 0.54155(18) 0.33273(14) 0.0363(10) Uani 1 1 d G
H54A H 0.8482 0.4944 0.3681 0.044 Uiso 1 1 calc R
C55 C 0.83633(19) 0.54607(18) 0.24599(15) 0.0335(9) Uani 1 1 d G
H55A H 0.8873 0.5020 0.2220 0.040 Uiso 1 1 calc R
C56 C 0.78499(19) 0.61506(18) 0.19429(11) 0.0266(8) Uani 1 1 d G
H56A H 0.8008 0.6181 0.1350 0.032 Uiso 1 1 calc R
P3 P 0.37799(7) 0.56624(6) 0.23148(6) 0.01786(17) Uani 1 1 d .
C61 C 0.24672(15) 0.51712(18) 0.30218(13) 0.0225(7) Uani 1 1 d G
C62 C 0.17010(18) 0.47723(19) 0.27107(11) 0.0264(8) Uani 1 1 d G
H62A H 0.1813 0.4825 0.2117 0.032 Uiso 1 1 calc R
C63 C 0.07706(17) 0.42962(19) 0.32678(15) 0.0316(9) Uani 1 1 d G
H63A H 0.0247 0.4024 0.3055 0.038 Uiso 1 1 calc R
C64 C 0.06063(16) 0.4219(2) 0.41361(14) 0.0350(9) Uani 1 1 d G
H64A H -0.0030 0.3894 0.4517 0.042 Uiso 1 1 calc R
C65 C 0.13725(19) 0.4618(2) 0.44472(10) 0.0355(9) Uani 1 1 d G
H65A H 0.1260 0.4565 0.5041 0.043 Uiso 1 1 calc R
C66 C 0.23030(17) 0.50942(19) 0.38901(14) 0.0277(8) Uani 1 1 d G
H66A H 0.2827 0.5367 0.4103 0.033 Uiso 1 1 calc R
C71 C 0.34789(19) 0.59017(16) 0.12729(11) 0.0207(7) Uani 1 1 d G
C72 C 0.37901(19) 0.52753(14) 0.07075(14) 0.0268(8) Uani 1 1 d G
H72A H 0.4180 0.4686 0.0856 0.032 Uiso 1 1 calc R
C73 C 0.3531(2) 0.55118(18) -0.00754(13) 0.0322(9) Uani 1 1 d G
H73A H 0.3743 0.5084 -0.0462 0.039 Uiso 1 1 calc R
C74 C 0.2960(2) 0.63745(19) -0.02929(12) 0.0327(9) Uani 1 1 d G
H74A H 0.2783 0.6536 -0.0828 0.039 Uiso 1 1 calc R
C75 C 0.26486(19) 0.70009(15) 0.02725(15) 0.0285(8) Uani 1 1 d G
H75A H 0.2259 0.7591 0.0124 0.034 Uiso 1 1 calc R
C76 C 0.29081(19) 0.67645(15) 0.10554(13) 0.0256(8) Uani 1 1 d G
H76A H 0.2695 0.7193 0.1442 0.031 Uiso 1 1 calc R
C81 C 0.45682(16) 0.45062(13) 0.24172(16) 0.0196(7) Uani 1 1 d G
C82 C 0.41107(14) 0.35686(16) 0.24819(16) 0.0263(8) Uani 1 1 d G
H82A H 0.3382 0.3516 0.2456 0.032 Uiso 1 1 calc R
C83 C 0.47194(19) 0.27075(12) 0.25853(17) 0.0294(8) Uani 1 1 d G
H83A H 0.4407 0.2067 0.2629 0.035 Uiso 1 1 calc R
C84 C 0.57854(18) 0.27841(14) 0.26239(17) 0.0296(8) Uani 1 1 d G
H84A H 0.6201 0.2196 0.2694 0.036 Uiso 1 1 calc R
C85 C 0.62428(14) 0.37217(17) 0.25592(18) 0.0329(9) Uani 1 1 d G
H85A H 0.6971 0.3774 0.2586 0.040 Uiso 1 1 calc R
C86 C 0.56342(17) 0.45828(13) 0.24558(17) 0.0269(8) Uani 1 1 d G
H86A H 0.5947 0.5224 0.2412 0.032 Uiso 1 1 calc R
O91 O 1.0915(4) 0.7662(4) 0.7808(3) 0.0963(18) Uani 1 1 d .
O92 O 1.1282(3) 0.7208(3) 0.6432(4) 0.0822(15) Uani 1 1 d .
O93 O 1.2139(2) 0.8658(2) 0.6593(2) 0.0410(7) Uani 1 1 d .
S94 S 1.12454(9) 0.79677(8) 0.68995(8) 0.0404(3) Uani 1 1 d .
C95 C 1.0132(4) 0.8729(4) 0.6647(3) 0.0492(12) Uani 1 1 d .
F96 F 0.9205(2) 0.8195(3) 0.6892(3) 0.0914(13) Uani 1 1 d .
F97 F 1.0299(3) 0.9116(4) 0.5826(2) 0.0993(15) Uani 1 1 d .
F98 F 0.9976(3) 0.9489(3) 0.7028(3) 0.0895(12) Uani 1 1 d .
C101 C 1.0254(4) 0.6019(4) 0.9755(3) 0.0444(11) Uani 1 1 d .
H10A H 1.0430 0.6721 0.9589 0.067 Uiso 1 1 calc R
C102 C 1.0379(4) 0.5464(4) 1.0531(3) 0.0458(11) Uani 1 1 d .
H10B H 1.0641 0.5785 1.0896 0.055 Uiso 1 1 calc R
C103 C 1.0124(4) 0.4444(4) 1.0772(3) 0.0432(11) Uani 1 1 d .
H10C H 1.0211 0.4063 1.1304 0.065 Uiso 1 1 calc R

loop_
_atom_site_aniso_label
_atom_site_aniso_U_11
_atom_site_aniso_U_22
_atom_site_aniso_U_33
_atom_site_aniso_U_23
_atom_site_aniso_U_13
_atom_site_aniso_U_12
Pt 0.01862(7) 0.01688(7) 0.01761(7) -0.00597(5) -0.00460(5) 0.00213(4)
P1 0.0231(4) 0.0211(4) 0.0191(4) -0.0083(3) -0.0042(4) 0.0054(3)
N2 0.0323(17) 0.0359(18) 0.0261(17) -0.0154(14) -0.0115(14) 0.0151(14)
C3 0.050(3) 0.059(3) 0.041(3) -0.034(2) -0.019(2) 0.035(2)
C4 0.049(3) 0.070(3) 0.033(2) -0.034(2) -0.014(2) 0.033(2)
N5 0.0340(18) 0.0357(18) 0.0234(16) -0.0155(14) -0.0110(14) 0.0132(14)
C11 0.0215(17) 0.0271(18) 0.0238(18) -0.0078(15) -0.0050(15) 0.0098(14)
C12 0.0281(19) 0.0253(19) 0.032(2) -0.0069(16) -0.0074(17) 0.0018(15)
C13 0.030(2) 0.030(2) 0.028(2) -0.0035(16) -0.0073(16) 0.0061(16)
C14 0.028(2) 0.037(2) 0.039(2) -0.0143(18) -0.0129(18) 0.0110(17)
C15 0.023(2) 0.035(2) 0.050(3) -0.0080(19) -0.0107(19) 0.0003(16)
C16 0.0238(19) 0.033(2) 0.035(2) -0.0017(17) -0.0022(17) 0.0043(16)
C17 0.041(3) 0.043(3) 0.057(3) 0.009(2) -0.021(2) -0.013(2)
C18 0.043(3) 0.060(3) 0.056(3) -0.022(3) -0.027(2) 0.014(2)
C19 0.037(3) 0.061(3) 0.041(3) 0.011(2) 0.000(2) 0.004(2)
C21 0.035(2) 0.0303(19) 0.0185(18) -0.0129(15) -0.0097(16) 0.0091(16)
C22 0.036(2) 0.0257(18) 0.0184(17) -0.0090(14) -0.0047(15) 0.0058(15)
C23 0.042(2) 0.029(2) 0.0194(18) -0.0064(15) -0.0129(17) 0.0049(17)
C24 0.037(2) 0.036(2) 0.032(2) -0.0163(17) -0.0127(18) 0.0054(17)
C25 0.042(2) 0.027(2) 0.028(2) -0.0119(16) -0.0038(18) -0.0028(17)
C26 0.043(2) 0.0236(18) 0.0226(19) -0.0106(15) -0.0065(17) 0.0057(16)
C27 0.049(3) 0.031(2) 0.037(2) -0.0001(18) -0.017(2) -0.0069(19)
C28 0.044(3) 0.056(3) 0.054(3) -0.017(2) -0.021(2) 0.000(2)
C29 0.063(3) 0.029(2) 0.033(2) -0.0057(18) -0.007(2) 0.008(2)
P2 0.0186(4) 0.0212(4) 0.0185(4) -0.0060(3) -0.0038(3) 0.0000(3)
C31 0.0271(19) 0.0227(18) 0.0230(18) -0.0067(14) -0.0031(15) -0.0005(14)
C32 0.039(2) 0.028(2) 0.032(2) -0.0110(17) -0.0114(18) -0.0032(17)
C33 0.056(3) 0.036(2) 0.037(2) -0.0136(19) -0.015(2) -0.011(2)
C34 0.056(3) 0.023(2) 0.032(2) -0.0090(17) 0.001(2) -0.0083(18)
C35 0.048(3) 0.022(2) 0.042(3) 0.0003(18) -0.004(2) 0.0014(18)
C36 0.033(2) 0.027(2) 0.033(2) -0.0012(16) -0.0062(17) 0.0004(16)
C41 0.0262(18) 0.0211(17) 0.0205(17) -0.0063(14) -0.0052(14) 0.0032(14)
C42 0.026(2) 0.044(2) 0.028(2) -0.0080(18) -0.0051(16) 0.0001(17)
C43 0.032(2) 0.045(2) 0.029(2) -0.0073(18) 0.0014(17) 0.0026(18)
C44 0.048(3) 0.033(2) 0.0215(19) -0.0100(16) -0.0019(18) -0.0017(18)
C45 0.044(2) 0.033(2) 0.029(2) -0.0105(17) -0.0100(18) -0.0093(18)
C46 0.0292(19) 0.0255(18) 0.0243(19) -0.0058(15) -0.0062(16) -0.0032(15)
C51 0.0189(16) 0.0233(17) 0.0232(18) -0.0060(14) -0.0056(14) 0.0008(13)
C52 0.030(2) 0.0281(19) 0.027(2) -0.0092(16) -0.0084(16) 0.0043(15)
C53 0.037(2) 0.044(2) 0.025(2) -0.0077(18) -0.0104(18) 0.0078(18)
C54 0.033(2) 0.040(2) 0.036(2) -0.0033(18) -0.0142(19) 0.0103(18)
C55 0.027(2) 0.036(2) 0.038(2) -0.0110(18) -0.0085(18) 0.0109(16)
C56 0.0245(18) 0.0299(19) 0.0254(19) -0.0081(15) -0.0051(15) 0.0038(15)
P3 0.0185(4) 0.0162(4) 0.0195(4) -0.0053(3) -0.0049(3) 0.0011(3)
C61 0.0229(17) 0.0223(17) 0.0208(17) -0.0031(14) -0.0042(14) 0.0025(14)
C62 0.0234(18) 0.0281(19) 0.0263(19) -0.0040(15) -0.0044(15) -0.0057(15)
C63 0.0250(19) 0.031(2) 0.037(2) -0.0034(17) -0.0076(17) -0.0012(15)
C64 0.0220(19) 0.040(2) 0.033(2) 0.0056(18) 0.0004(16) -0.0026(16)
C65 0.030(2) 0.049(3) 0.022(2) 0.0000(18) -0.0035(16) 0.0019(18)
C66 0.0263(19) 0.033(2) 0.0221(19) -0.0039(15) -0.0058(15) -0.0005(15)
C71 0.0209(17) 0.0165(16) 0.0238(18) -0.0019(13) -0.0058(14) -0.0015(13)
C72 0.030(2) 0.0262(19) 0.0253(19) -0.0085(15) -0.0080(16) 0.0076(15)
C73 0.034(2) 0.040(2) 0.025(2) -0.0129(17) -0.0076(17) 0.0079(17)
C74 0.034(2) 0.041(2) 0.0204(19) -0.0013(17) -0.0082(17) 0.0026(17)
C75 0.0286(19) 0.0274(19) 0.027(2) -0.0006(15) -0.0081(16) 0.0053(15)
C76 0.0272(19) 0.0231(18) 0.0269(19) -0.0065(15) -0.0067(15) 0.0011(14)
C81 0.0269(18) 0.0172(16) 0.0161(16) -0.0061(13) -0.0062(14) 0.0035(13)
C82 0.0291(19) 0.0253(18) 0.0270(19) -0.0066(15) -0.0109(16) 0.0017(15)
C83 0.044(2) 0.0173(17) 0.029(2) -0.0060(15) -0.0102(18) -0.0001(16)
C84 0.037(2) 0.0254(19) 0.027(2) -0.0064(15) -0.0087(17) 0.0136(16)
C85 0.028(2) 0.032(2) 0.042(2) -0.0117(18) -0.0110(18) 0.0073(16)
C86 0.0256(19) 0.0197(17) 0.037(2) -0.0094(15) -0.0087(16) 0.0011(14)
O91 0.074(3) 0.113(4) 0.063(3) 0.044(3) -0.002(2) -0.001(3)
O92 0.037(2) 0.050(2) 0.171(5) -0.060(3) -0.015(2) -0.0024(16)
O93 0.0376(17) 0.0447(18) 0.0439(18) -0.0163(14) -0.0092(14) -0.0080(14)
S94 0.0311(5) 0.0308(5) 0.0527(7) -0.0007(5) -0.0060(5) -0.0003(4)
C95 0.036(3) 0.066(3) 0.048(3) -0.024(3) -0.008(2) 0.014(2)
F96 0.0289(16) 0.119(3) 0.134(4) -0.053(3) -0.0130(19) 0.0090(18)
F97 0.083(3) 0.156(4) 0.053(2) -0.007(2) -0.028(2) 0.052(3)
F98 0.085(3) 0.087(3) 0.115(3) -0.061(2) -0.031(2) 0.046(2)
C101 0.044(3) 0.038(2) 0.048(3) -0.010(2) -0.002(2) -0.004(2)
C102 0.041(3) 0.048(3) 0.046(3) -0.014(2) -0.003(2) -0.009(2)
C103 0.041(3) 0.044(3) 0.041(3) -0.008(2) -0.005(2) 0.002(2)

loop_
_atom_type_symbol
_atom_type_description
_atom_type_scat_dispersion_real
_atom_type_scat_dispersion_imag
_atom_type_scat_source
C C 0.0033 0.0016 'International Tables Vol C Tables 4.2.6.8 and 6.1.1.4'
H H 0.0000 0.0000 'International Tables Vol C Tables 4.2.6.8 and 6.1.1.4'
N N 0.0061 0.0033 'International Tables Vol C Tables 4.2.6.8 and 6.1.1.4'
O O 0.0106 0.0060 'International Tables Vol C Tables 4.2.6.8 and 6.1.1.4'
F F 0.0171 0.0103 'International Tables Vol C Tables 4.2.6.8 and 6.1.1.4'
P P 0.1023 0.0942 'International Tables Vol C Tables 4.2.6.8 and 6.1.1.4'
S S 0.1246 0.1234 'International Tables Vol C Tables 4.2.6.8 and 6.1.1.4'
Pt Pt -1.7033 8.3905 'International Tables Vol C Tables 4.2.6.8 and 6.1.1.4'

loop_
_geom_angle_atom_site_label_1
_geom_angle_atom_site_label_2
_geom_angle_atom_site_label_3
_geom_angle
_geom_angle_site_symmetry_1
P1 Pt P3 121.41(3) .
P1 Pt P2 121.70(3) .
P3 Pt P2 116.89(3) .
N5 P1 N2 93.68(16) .
N5 P1 Pt 134.15(12) .
N2 P1 Pt 132.16(12) .
C11 N2 C3 121.1(3) .
C11 N2 P1 123.3(2) .
C3 N2 P1 114.5(3) .
N2 C3 C4 105.2(3) .
N2 C3 H3A 110.7 .
C4 C3 H3A 110.7 .
N2 C3 H3B 110.7 .
C4 C3 H3B 110.7 .
H3A C3 H3B 108.8 .
N5 C4 C3 105.0(3) .
N5 C4 H4A 110.7 .
C3 C4 H4A 110.7 .
N5 C4 H4B 110.7 .
C3 C4 H4B 110.7 .
H4A C4 H4B 108.8 .
C21 N5 C4 121.5(3) .
C21 N5 P1 123.8(2) .
C4 N5 P1 114.7(3) .
C12 C11 C16 120.0 .
C12 C11 N2 120.2(2) .
C16 C11 N2 119.8(2) .
C13 C12 C11 120.0 .
C13 C12 C17 119.1(2) .
C11 C12 C17 120.9(2) .
C12 C13 C14 120.0 .
C12 C13 H13A 120.0 .
C14 C13 H13A 120.0 .
C15 C14 C13 120.0 .
C15 C14 C18 120.1(3) .
C13 C14 C18 119.9(3) .
C16 C15 C14 120.0 .
C16 C15 H15A 120.0 .
C14 C15 H15A 120.0 .
C15 C16 C11 120.0 .
C15 C16 C19 118.6(3) .
C11 C16 C19 121.4(3) .
C12 C17 H17A 109.5 .
C12 C17 H17B 109.5 .
H17A C17 H17B 109.5 .
C12 C17 H17C 109.5 .
H17A C17 H17C 109.5 .
H17B C17 H17C 109.5 .
C14 C18 H18A 109.5 .
C14 C18 H18B 109.5 .
H18A C18 H18B 109.5 .
C14 C18 H18C 109.5 .
H18A C18 H18C 109.5 .
H18B C18 H18C 109.5 .
C16 C19 H19A 109.5 .
C16 C19 H19B 109.5 .
H19A C19 H19B 109.5 .
C16 C19 H19C 109.5 .
H19A C19 H19C 109.5 .
H19B C19 H19C 109.5 .
C22 C21 C26 120.0 .
C22 C21 N5 120.7(2) .
C26 C21 N5 119.3(2) .
C21 C22 C23 120.0 .
C21 C22 C27 120.5(2) .
C23 C22 C27 119.5(2) .
C24 C23 C22 120.0 .
C24 C23 H23A 120.0 .
C22 C23 H23A 120.0 .
C23 C24 C25 120.0 .
C23 C24 C28 120.1(2) .
C25 C24 C28 119.9(2) .
C24 C25 C26 120.0 .
C24 C25 H25A 120.0 .
C26 C25 H25A 120.0 .
C25 C26 C21 120.0 .
C25 C26 C29 118.6(2) .
C21 C26 C29 121.4(2) .
C22 C27 H27A 109.5 .
C22 C27 H27B 109.5 .
H27A C27 H27B 109.5 .
C22 C27 H27C 109.5 .
H27A C27 H27C 109.5 .
H27B C27 H27C 109.5 .
C24 C28 H28A 109.5 .
C24 C28 H28B 109.5 .
H28A C28 H28B 109.5 .
C24 C28 H28C 109.5 .
H28A C28 H28C 109.5 .
H28B C28 H28C 109.5 .
C26 C29 H29A 109.5 .
C26 C29 H29B 109.5 .
H29A C29 H29B 109.5 .
C26 C29 H29C 109.5 .
H29A C29 H29C 109.5 .
H29B C29 H29C 109.5 .
C41 P2 C51 108.11(11) .
C41 P2 C31 100.11(12) .
C51 P2 C31 103.99(11) .
C41 P2 Pt 119.96(8) .
C51 P2 Pt 106.22(8) .
C31 P2 Pt 117.19(10) .
C32 C31 C36 120.0 .
C32 C31 P2 122.89(13) .
C36 C31 P2 117.11(13) .
C33 C32 C31 120.0 .
C33 C32 H32A 120.0 .
C31 C32 H32A 120.0 .
C32 C33 C34 120.0 .
C32 C33 H33A 120.0 .
C34 C33 H33A 120.0 .
C35 C34 C33 120.0 .
C35 C34 H34A 120.0 .
C33 C34 H34A 120.0 .
C36 C35 C34 120.0 .
C36 C35 H35A 120.0 .
C34 C35 H35A 120.0 .
C35 C36 C31 120.0 .
C35 C36 H36A 120.0 .
C31 C36 H36A 120.0 .
C42 C41 C46 120.0 .
C42 C41 P2 121.57(13) .
C46 C41 P2 118.39(13) .
C41 C42 C43 120.0 .
C41 C42 H42A 120.0 .
C43 C42 H42A 120.0 .
C42 C43 C44 120.0 .
C42 C43 H43A 120.0 .
C44 C43 H43A 120.0 .
C45 C44 C43 120.0 .
C45 C44 H44A 120.0 .
C43 C44 H44A 120.0 .
C44 C45 C46 120.0 .
C44 C45 H45A 120.0 .
C46 C45 H45A 120.0 .
C45 C46 C41 120.0 .
C45 C46 H46A 120.0 .
C41 C46 H46A 120.0 .
C52 C51 C56 120.0 .
C52 C51 P2 115.39(13) .
C56 C51 P2 123.99(13) .
C53 C52 C51 120.0 .
C53 C52 H52A 120.0 .
C51 C52 H52A 120.0 .
C52 C53 C54 120.0 .
C52 C53 H53A 120.0 .
C54 C53 H53A 120.0 .
C55 C54 C53 120.0 .
C55 C54 H54A 120.0 .
C53 C54 H54A 120.0 .
C54 C55 C56 120.0 .
C54 C55 H55A 120.0 .
C56 C55 H55A 120.0 .
C55 C56 C51 120.0 .
C55 C56 H56A 120.0 .
C51 C56 H56A 120.0 .
C71 P3 C81 107.05(11) .
C71 P3 C61 101.52(11) .
C81 P3 C61 100.36(11) .
C71 P3 Pt 108.35(8) .
C81 P3 Pt 119.62(8) .
C61 P3 Pt 118.06(9) .
C62 C61 C66 120.0 .
C62 C61 P3 120.74(12) .
C66 C61 P3 118.82(12) .
C63 C62 C61 120.0 .
C63 C62 H62A 120.0 .
C61 C62 H62A 120.0 .
C62 C63 C64 120.0 .
C62 C63 H63A 120.0 .
C64 C63 H63A 120.0 .
C63 C64 C65 120.0 .
C63 C64 H64A 120.0 .
C65 C64 H64A 120.0 .
C66 C65 C64 120.0 .
C66 C65 H65A 120.0 .
C64 C65 H65A 120.0 .
C65 C66 C61 120.0 .
C65 C66 H66A 120.0 .
C61 C66 H66A 120.0 .
C72 C71 C76 120.0 .
C72 C71 P3 123.53(12) .
C76 C71 P3 116.47(12) .
C73 C72 C71 120.0 .
C73 C72 H72A 120.0 .
C71 C72 H72A 120.0 .
C74 C73 C72 120.0 .
C74 C73 H73A 120.0 .
C72 C73 H73A 120.0 .
C75 C74 C73 120.0 .
C75 C74 H74A 120.0 .
C73 C74 H74A 120.0 .
C76 C75 C74 120.0 .
C76 C75 H75A 120.0 .
C74 C75 H75A 120.0 .
C75 C76 C71 120.0 .
C75 C76 H76A 120.0 .
C71 C76 H76A 120.0 .
C82 C81 C86 120.0 .
C82 C81 P3 121.52(12) .
C86 C81 P3 118.45(12) .
C81 C82 C83 120.0 .
C81 C82 H82A 120.0 .
C83 C82 H82A 120.0 .
C84 C83 C82 120.0 .
C84 C83 H83A 120.0 .
C82 C83 H83A 120.0 .
C85 C84 C83 120.0 .
C85 C84 H84A 120.0 .
C83 C84 H84A 120.0 .
C84 C85 C86 120.0 .
C84 C85 H85A 120.0 .
C86 C85 H85A 120.0 .
C85 C86 C81 120.0 .
C85 C86 H86A 120.0 .
C81 C86 H86A 120.0 .
O93 S94 O92 114.1(2) .
O93 S94 O91 114.0(3) .
O92 S94 O91 117.4(3) .
O93 S94 C95 103.4(2) .
O92 S94 C95 103.1(2) .
O91 S94 C95 102.2(3) .
F98 C95 F97 107.0(5) .
F98 C95 F96 106.5(4) .
F97 C95 F96 107.4(4) .
F98 C95 S94 111.9(4) .
F97 C95 S94 111.8(4) .
F96 C95 S94 112.0(4) .
C103 C101 C102 120.1(4) 2_767
C103 C101 H10A 120.0 2_767
C102 C101 H10A 120.0 .
C103 C102 C101 120.0(5) .
C103 C102 H10B 120.0 .
C101 C102 H10B 120.0 .
C101 C103 C102 119.9(5) 2_767
C101 C103 H10C 120.0 2_767
C102 C103 H10C 120.0 .

loop_
_geom_bond_atom_site_label_1
_geom_bond_atom_site_label_2
_geom_bond_distance
_geom_bond_site_symmetry_2
Pt P1 2.1073(9) .
Pt P3 2.3113(8) .
Pt P2 2.3178(9) .
P1 N5 1.628(3) .
P1 N2 1.640(3) .
N2 C11 1.433(3) .
N2 C3 1.474(5) .
C3 C4 1.523(6) .
C3 H3A 0.9900 .
C3 H3B 0.9900 .
C4 N5 1.481(5) .
C4 H4A 0.9900 .
C4 H4B 0.9900 .
N5 C21 1.437(3) .
C11 C12 1.3900 .
C11 C16 1.3900 .
C12 C13 1.3900 .
C12 C17 1.510(4) .
C13 C14 1.3900 .
C13 H13A 0.9500 .
C14 C15 1.3900 .
C14 C18 1.522(4) .
C15 C16 1.3900 .
C15 H15A 0.9500 .
C16 C19 1.523(5) .
C17 H17A 0.9800 .
C17 H17B 0.9800 .
C17 H17C 0.9800 .
C18 H18A 0.9800 .
C18 H18B 0.9800 .
C18 H18C 0.9800 .
C19 H19A 0.9800 .
C19 H19B 0.9800 .
C19 H19C 0.9800 .
C21 C22 1.3900 .
C21 C26 1.3900 .
C22 C23 1.3900 .
C22 C27 1.524(4) .
C23 C24 1.3900 .
C23 H23A 0.9500 .
C24 C25 1.3900 .
C24 C28 1.522(5) .
C25 C26 1.3900 .
C25 H25A 0.9500 .
C26 C29 1.522(4) .
C27 H27A 0.9800 .
C27 H27B 0.9800 .
C27 H27C 0.9800 .
C28 H28A 0.9800 .
C28 H28B 0.9800 .
C28 H28C 0.9800 .
C29 H29A 0.9800 .
C29 H29B 0.9800 .
C29 H29C 0.9800 .
P2 C41 1.8287(19) .
P2 C51 1.8319(18) .
P2 C31 1.8355(18) .
C31 C32 1.3900 .
C31 C36 1.3900 .
C32 C33 1.3900 .
C32 H32A 0.9500 .
C33 C34 1.3900 .
C33 H33A 0.9500 .
C34 C35 1.3900 .
C34 H34A 0.9500 .
C35 C36 1.3900 .
C35 H35A 0.9500 .
C36 H36A 0.9500 .
C41 C42 1.3900 .
C41 C46 1.3900 .
C42 C43 1.3900 .
C42 H42A 0.9500 .
C43 C44 1.3900 .
C43 H43A 0.9500 .
C44 C45 1.3900 .
C44 H44A 0.9500 .
C45 C46 1.3900 .
C45 H45A 0.9500 .
C46 H46A 0.9500 .
C51 C52 1.3900 .
C51 C56 1.3900 .
C52 C53 1.3900 .
C52 H52A 0.9500 .
C53 C54 1.3900 .
C53 H53A 0.9500 .
C54 C55 1.3900 .
C54 H54A 0.9500 .
C55 C56 1.3900 .
C55 H55A 0.9500 .
C56 H56A 0.9500 .
P3 C71 1.8258(17) .
P3 C81 1.8426(17) .
P3 C61 1.8437(19) .
C61 C62 1.3900 .
C61 C66 1.3900 .
C62 C63 1.3900 .
C62 H62A 0.9500 .
C63 C64 1.3900 .
C63 H63A 0.9500 .
C64 C65 1.3900 .
C64 H64A 0.9500 .
C65 C66 1.3900 .
C65 H65A 0.9500 .
C66 H66A 0.9500 .
C71 C72 1.3900 .
C71 C76 1.3900 .
C72 C73 1.3900 .
C72 H72A 0.9500 .
C73 C74 1.3900 .
C73 H73A 0.9500 .
C74 C75 1.3900 .
C74 H74A 0.9500 .
C75 C76 1.3900 .
C75 H75A 0.9500 .
C76 H76A 0.9500 .
C81 C82 1.3900 .
C81 C86 1.3900 .
C82 C83 1.3900 .
C82 H82A 0.9500 .
C83 C84 1.3900 .
C83 H83A 0.9500 .
C84 C85 1.3900 .
C84 H84A 0.9500 .
C85 C86 1.3900 .
C85 H85A 0.9500 .
C86 H86A 0.9500 .
O91 S94 1.435(5) .
O92 S94 1.422(4) .
O93 S94 1.418(3) .
S94 C95 1.815(5) .
C95 F98 1.316(6) .
C95 F97 1.316(6) .
C95 F96 1.335(6) .
C101 C103 1.371(7) 2_767
C101 C102 1.386(7) .
C101 H10A 0.9500 .
C102 C103 1.379(7) .
C102 H10B 0.9500 .
C103 C101 1.371(7) 2_767
C103 H10C 0.9500 .

loop_
_geom_torsion_atom_site_label_1
_geom_torsion_atom_site_label_2
_geom_torsion_atom_site_label_3
_geom_torsion_atom_site_label_4
_geom_torsion
_geom_torsion_site_symmetry_1
_geom_torsion_site_symmetry_4
P3 Pt P1 N5 119.02(19) . .
P2 Pt P1 N5 -61.66(19) . .
P3 Pt P1 N2 -59.46(18) . .
P2 Pt P1 N2 119.86(18) . .
N5 P1 N2 C11 177.0(3) . .
Pt P1 N2 C11 -4.1(4) . .
N5 P1 N2 C3 8.3(4) . .
Pt P1 N2 C3 -172.8(3) . .
C11 N2 C3 C4 168.8(4) . .
P1 N2 C3 C4 -22.2(5) . .
N2 C3 C4 N5 26.3(5) . .
C3 C4 N5 C21 155.6(4) . .
C3 C4 N5 P1 -23.0(5) . .
N2 P1 N5 C21 -169.1(3) . .
Pt P1 N5 C21 12.0(4) . .
N2 P1 N5 C4 9.4(4) . .
Pt P1 N5 C4 -169.4(3) . .
C3 N2 C11 C12 92.8(4) . .
P1 N2 C11 C12 -75.2(3) . .
C3 N2 C11 C16 -88.0(4) . .
P1 N2 C11 C16 104.0(3) . .
C16 C11 C12 C13 0.0 . .
N2 C11 C12 C13 179.2(3) . .
C16 C11 C12 C17 -178.7(3) . .
N2 C11 C12 C17 0.5(4) . .
C11 C12 C13 C14 0.0 . .
C17 C12 C13 C14 178.7(3) . .
C12 C13 C14 C15 0.0 . .
C12 C13 C14 C18 -178.9(3) . .
C13 C14 C15 C16 0.0 . .
C18 C14 C15 C16 178.9(3) . .
C14 C15 C16 C11 0.0 . .
C14 C15 C16 C19 179.8(3) . .
C12 C11 C16 C15 0.0 . .
N2 C11 C16 C15 -179.2(3) . .
C12 C11 C16 C19 -179.8(3) . .
N2 C11 C16 C19 1.0(4) . .
C4 N5 C21 C22 94.0(4) . .
P1 N5 C21 C22 -87.5(3) . .
C4 N5 C21 C26 -85.3(4) . .
P1 N5 C21 C26 93.1(3) . .
C26 C21 C22 C23 0.0 . .
N5 C21 C22 C23 -179.3(3) . .
C26 C21 C22 C27 -178.2(3) . .
N5 C21 C22 C27 2.4(3) . .
C21 C22 C23 C24 0.0 . .
C27 C22 C23 C24 178.2(3) . .
C22 C23 C24 C25 0.0 . .
C22 C23 C24 C28 179.5(3) . .
C23 C24 C25 C26 0.0 . .
C28 C24 C25 C26 -179.5(3) . .
C24 C25 C26 C21 0.0 . .
C24 C25 C26 C29 179.1(3) . .
C22 C21 C26 C25 0.0 . .
N5 C21 C26 C25 179.4(3) . .
C22 C21 C26 C29 -179.1(3) . .
N5 C21 C26 C29 0.3(3) . .
P1 Pt P2 C41 -133.98(10) . .
P3 Pt P2 C41 45.37(11) . .
P1 Pt P2 C51 103.25(9) . .
P3 Pt P2 C51 -77.40(9) . .
P1 Pt P2 C31 -12.38(10) . .
P3 Pt P2 C31 166.97(9) . .
C41 P2 C31 C32 -113.60(17) . .
C51 P2 C31 C32 -1.90(19) . .
Pt P2 C31 C32 114.95(15) . .
C41 P2 C31 C36 66.16(17) . .
C51 P2 C31 C36 177.87(15) . .
Pt P2 C31 C36 -65.29(16) . .
C36 C31 C32 C33 0.0 . .
P2 C31 C32 C33 179.8(2) . .
C31 C32 C33 C34 0.0 . .
C32 C33 C34 C35 0.0 . .
C33 C34 C35 C36 0.0 . .
C34 C35 C36 C31 0.0 . .
C32 C31 C36 C35 0.0 . .
P2 C31 C36 C35 -179.8(2) . .
C51 P2 C41 C42 -53.62(17) . .
C31 P2 C41 C42 54.84(16) . .
Pt P2 C41 C42 -175.47(11) . .
C51 P2 C41 C46 128.64(15) . .
C31 P2 C41 C46 -122.89(15) . .
Pt P2 C41 C46 6.79(18) . .
C46 C41 C42 C43 0.0 . .
P2 C41 C42 C43 -177.70(19) . .
C41 C42 C43 C44 0.0 . .
C42 C43 C44 C45 0.0 . .
C43 C44 C45 C46 0.0 . .
C44 C45 C46 C41 0.0 . .
C42 C41 C46 C45 0.0 . .
P2 C41 C46 C45 177.77(19) . .
C41 P2 C51 C52 -179.48(13) . .
C31 P2 C51 C52 74.75(16) . .
Pt P2 C51 C52 -49.51(14) . .
C41 P2 C51 C56 -8.56(18) . .
C31 P2 C51 C56 -114.34(17) . .
Pt P2 C51 C56 121.41(14) . .
C56 C51 C52 C53 0.0 . .
P2 C51 C52 C53 171.31(18) . .
C51 C52 C53 C54 0.0 . .
C52 C53 C54 C55 0.0 . .
C53 C54 C55 C56 0.0 . .
C54 C55 C56 C51 0.0 . .
C52 C51 C56 C55 0.0 . .
P2 C51 C56 C55 -170.52(19) . .
P1 Pt P3 C71 105.06(9) . .
P2 Pt P3 C71 -74.29(9) . .
P1 Pt P3 C81 -131.98(10) . .
P2 Pt P3 C81 48.67(11) . .
P1 Pt P3 C61 -9.47(10) . .
P2 Pt P3 C61 171.18(9) . .
C71 P3 C61 C62 20.85(17) . .
C81 P3 C61 C62 -89.11(16) . .
Pt P3 C61 C62 139.07(12) . .
C71 P3 C61 C66 -166.76(14) . .
C81 P3 C61 C66 83.27(15) . .
Pt P3 C61 C66 -48.55(16) . .
C66 C61 C62 C63 0.0 . .
P3 C61 C62 C63 172.29(19) . .
C61 C62 C63 C64 0.0 . .
C62 C63 C64 C65 0.0 . .
C63 C64 C65 C66 0.0 . .
C64 C65 C66 C61 0.0 . .
C62 C61 C66 C65 0.0 . .
P3 C61 C66 C65 -172.44(19) . .
C81 P3 C71 C72 1.59(18) . .
C61 P3 C71 C72 -103.15(16) . .
Pt P3 C71 C72 131.86(13) . .
C81 P3 C71 C76 -178.31(13) . .
C61 P3 C71 C76 76.95(15) . .
Pt P3 C71 C76 -48.03(14) . .
C76 C71 C72 C73 0.0 . .
P3 C71 C72 C73 -179.89(19) . .
C71 C72 C73 C74 0.0 . .
C72 C73 C74 C75 0.0 . .
C73 C74 C75 C76 0.0 . .
C74 C75 C76 C71 0.0 . .
C72 C71 C76 C75 0.0 . .
P3 C71 C76 C75 179.90(17) . .
C71 P3 C81 C82 -68.23(17) . .
C61 P3 C81 C82 37.34(16) . .
Pt P3 C81 C82 168.18(11) . .
C71 P3 C81 C86 113.76(15) . .
C61 P3 C81 C86 -140.67(14) . .
Pt P3 C81 C86 -9.83(17) . .
C86 C81 C82 C83 0.0 . .
P3 C81 C82 C83 -177.98(18) . .
C81 C82 C83 C84 0.0 . .
C82 C83 C84 C85 0.0 . .
C83 C84 C85 C86 0.0 . .
C84 C85 C86 C81 0.0 . .
C82 C81 C86 C85 0.0 . .
P3 C81 C86 C85 178.04(18) . .
O93 S94 C95 F98 -60.7(4) . .
O92 S94 C95 F98 -179.7(4) . .
O91 S94 C95 F98 58.0(5) . .
O93 S94 C95 F97 59.4(4) . .
O92 S94 C95 F97 -59.7(5) . .
O91 S94 C95 F97 178.0(4) . .
O93 S94 C95 F96 179.9(4) . .
O92 S94 C95 F96 60.8(4) . .
O91 S94 C95 F96 -61.5(4) . .
C103 C101 C102 C103 0.0(8) 2_767 .
C101 C102 C103 C101 0.0(8) . 2_767
